data_7227581
loop_
_publ_author_name
'Ridenour, J. August'
'Carter, Korey P.'
'Butcher, Ray J.'
'Cahill, Christopher L.'

_publ_section_title
;
 RE-p-halobenzoic acid--terpyridine complexes, Part II: structural
 diversity, supramolecular assembly, and luminescence properties in a
 series of p-bromobenzoic acid rare-earth hybrid materials
;
_journal_issue 8
_journal_name_full CrystEngComm
_journal_page_first 1172
_journal_paper_doi 10.1039/C6CE02355J
_journal_volume 19
_journal_year 2017
_chemical_formula_sum 'C36 H25 Br3 N3 O7 Yb'
_chemical_formula_weight 1024.33
_space_group_crystal_system triclinic
_space_group_IT_number 2
_space_group_name_Hall '-P 1'
_space_group_name_H-M_alt 'P -1'
_symmetry_cell_setting triclinic
_symmetry_Int_Tables_number 2
_symmetry_space_group_name_Hall '-P 1'
_symmetry_space_group_name_H-M 'P -1'
_atom_sites_solution_hydrogens mixed
_audit_creation_method SHELXL-2014/7
_audit_update_record
;
2016-11-03 deposited with the CCDC.
2017-01-30 downloaded from the CCDC.
;
_cell_angle_alpha 102.793(2)
_cell_angle_beta 93.301(2)
_cell_angle_gamma 92.394(2)
_cell_formula_units_Z 2
_cell_length_a 8.6830(13)
_cell_length_b 13.0520(19)
_cell_length_c 15.223(2)
_cell_measurement_reflns_used 25309
_cell_measurement_temperature 293(2)
_cell_measurement_theta_max 60.417
_cell_measurement_theta_min 5.269
_cell_volume 1677.0(4)
_computing_cell_refinement 'SAINT, Bruker-AXS'
_computing_data_collection 'APEX, Bruker-AXS'
_computing_data_reduction 'SAINT, Bruker-AXS'
_computing_molecular_graphics 'WinGX (Farrugia, 2012)'
_computing_publication_material 'Crystal Maker (Palmer, 2009)'
_computing_structure_refinement 'SHELXL-2014/7 (Sheldrick, 2014)'
_computing_structure_solution 'SIR92 (Gualardi, 1994)'
_diffrn_ambient_temperature 293(2)
_diffrn_measured_fraction_theta_full 1.000
_diffrn_measured_fraction_theta_max 0.908
_diffrn_measurement_device_type 'Bruker SMART ApexII'
_diffrn_measurement_method 'omega scans'
_diffrn_radiation_probe x-ray
_diffrn_radiation_type MoK\a
_diffrn_radiation_wavelength 0.71073
_diffrn_reflns_av_R_equivalents 0.0262
_diffrn_reflns_av_unetI/netI 0.0334
_diffrn_reflns_Laue_measured_fraction_full 1.000
_diffrn_reflns_Laue_measured_fraction_max 0.908
_diffrn_reflns_limit_h_max 12
_diffrn_reflns_limit_h_min -12
_diffrn_reflns_limit_k_max 18
_diffrn_reflns_limit_k_min -17
_diffrn_reflns_limit_l_max 21
_diffrn_reflns_limit_l_min -21
_diffrn_reflns_number 25300
_diffrn_reflns_point_group_measured_fraction_full 1.000
_diffrn_reflns_point_group_measured_fraction_max 0.908
_diffrn_reflns_theta_full 25.500
_diffrn_reflns_theta_max 30.619
_diffrn_reflns_theta_min 1.602
_diffrn_source 'Fine-focus sealed tube'
_diffrn_source_type Siemens
_exptl_absorpt_coefficient_mu 6.418
_exptl_absorpt_correction_T_max 0.7461
_exptl_absorpt_correction_T_min 0.5602
_exptl_absorpt_correction_type multi-scan
_exptl_absorpt_process_details 'SADABS, G. Sheldrick (2015)'
_exptl_crystal_colour yellow
_exptl_crystal_density_diffrn 2.029
_exptl_crystal_description plate
_exptl_crystal_F_000 986
_exptl_crystal_recrystallization_method Hydrothermal
_exptl_crystal_size_max 0.222
_exptl_crystal_size_mid 0.118
_exptl_crystal_size_min 0.044
_refine_diff_density_max 1.396
_refine_diff_density_min -0.637
_refine_diff_density_rms 0.118
_refine_ls_extinction_method none
_refine_ls_goodness_of_fit_ref 1.011
_refine_ls_hydrogen_treatment mixed
_refine_ls_matrix_type full
_refine_ls_number_parameters 459
_refine_ls_number_reflns 9385
_refine_ls_number_restraints 0
_refine_ls_restrained_S_all 1.011
_refine_ls_R_factor_all 0.0289
_refine_ls_R_factor_gt 0.0229
_refine_ls_shift/su_max 0.003
_refine_ls_shift/su_mean 0.000
_refine_ls_structure_factor_coef Fsqd
_refine_ls_weighting_details 'w=1/[\s^2^(Fo^2^)+(0.0249P)^2^+0.7167P] where P=(Fo^2^+2Fc^2^)/3'
_refine_ls_weighting_scheme calc
_refine_ls_wR_factor_gt 0.0508
_refine_ls_wR_factor_ref 0.0527
_reflns_Friedel_coverage 0.000
_reflns_number_gt 8320
_reflns_number_total 9385
_reflns_threshold_expression 'I > 2\s(I)'
_cod_data_source_file c6ce02355j2.cif
_cod_data_source_block Complex_13
_cod_depositor_comments 'Adding full bibliography for 7227579--7227602.cif.'
_cod_database_code 7227581
_shelx_space_group_comment
;
The symmetry employed for this shelxl refinement is uniquely defined
by the following loop, which should always be used as a source of
symmetry information in preference to the above space-group names.
They are only intended as comments.
;

loop_
_space_group_symop_operation_xyz
'x, y, z'
'-x, -y, -z'

loop_
_atom_site_label
_atom_site_type_symbol
_atom_site_fract_x
_atom_site_fract_y
_atom_site_fract_z
_atom_site_U_iso_or_equiv
_atom_site_adp_type
_atom_site_occupancy
_atom_site_site_symmetry_order
_atom_site_calc_flag
_atom_site_refinement_flags_posn
_atom_site_refinement_flags_adp
C4 C 0.9041(3) 0.31810(19) 0.30164(16) 0.0131(5) Uani 1 1 d . .
H4 H 0.9117 0.2840 0.3491 0.016 Uiso 1 1 calc R U
C8 C 0.5059(3) 0.3231(2) 0.46228(17) 0.0182(5) Uani 1 1 d . .
H8 H 0.4999 0.2853 0.5072 0.022 Uiso 1 1 calc R U
C9 C 0.3887(3) 0.3856(2) 0.44589(16) 0.0146(5) Uani 1 1 d . .
H9 H 0.3023 0.3903 0.4796 0.018 Uiso 1 1 calc R U
C10 C 0.4005(3) 0.44207(18) 0.37808(15) 0.0107(4) Uani 1 1 d . .
C20 C 0.7348(3) 1.02143(19) 0.48293(16) 0.0127(5) Uani 1 1 d . .
C21 C 0.8105(3) 0.93418(19) 0.49623(16) 0.0143(5) Uani 1 1 d . .
H21 H 0.8905 0.9409 0.5408 0.017 Uiso 1 1 calc R U
C25 C 0.2835(3) 0.1615(2) 0.05736(17) 0.0171(5) Uani 1 1 d . .
H25 H 0.2349 0.1882 0.1098 0.020 Uiso 1 1 calc R U
C30 C 0.8089(3) 0.63495(19) 0.08006(16) 0.0111(5) Uani 1 1 d . .
C31 C 0.9039(3) 0.73562(18) 0.12024(15) 0.0110(4) Uani 1 1 d . .
C32 C 0.8499(3) 0.80929(19) 0.19070(16) 0.0143(5) Uani 1 1 d . .
H32 H 0.7534 0.7969 0.2111 0.017 Uiso 1 1 calc R U
C33 C 0.9369(3) 0.9007(2) 0.23111(16) 0.0153(5) Uani 1 1 d . .
H33 H 0.8999 0.9496 0.2782 0.018 Uiso 1 1 calc R U
C34 C 1.0802(3) 0.91751(19) 0.19979(17) 0.0150(5) Uani 1 1 d . .
C35 C 1.1353(3) 0.8469(2) 0.12848(18) 0.0176(5) Uani 1 1 d . .
H35 H 1.2307 0.8604 0.1073 0.021 Uiso 1 1 calc R U
C36 C 1.0468(3) 0.7558(2) 0.08882(17) 0.0156(5) Uani 1 1 d . .
H36 H 1.0832 0.7078 0.0409 0.019 Uiso 1 1 calc R U
O5 O 0.70464(19) 0.60762(13) 0.12753(11) 0.0129(3) Uani 1 1 d . .
O6 O 0.83970(19) 0.58411(14) 0.00436(11) 0.0150(4) Uani 1 1 d . .
OW1 O 0.3585(2) 0.56477(14) 0.09062(11) 0.0111(3) Uani 1 1 d . .
HW1A H 0.398(4) 0.588(3) 0.047(2) 0.040(10) Uiso 1 1 d . .
HW1B H 0.302(4) 0.523(3) 0.065(2) 0.024(9) Uiso 1 1 d . .
C1 C 0.8722(3) 0.41575(19) 0.16210(16) 0.0119(5) Uani 1 1 d . .
H1 H 0.8604 0.4473 0.1132 0.014 Uiso 1 1 calc R U
C2 C 1.0071(3) 0.36471(19) 0.17281(16) 0.0139(5) Uani 1 1 d . .
H2 H 1.0844 0.3633 0.1328 0.017 Uiso 1 1 calc R U
C3 C 1.0232(3) 0.31633(19) 0.24427(16) 0.0140(5) Uani 1 1 d . .
H3 H 1.1130 0.2828 0.2541 0.017 Uiso 1 1 calc R U
C5 C 0.7730(3) 0.37177(18) 0.28697(15) 0.0093(4) Uani 1 1 d . .
C6 C 0.6395(3) 0.37599(18) 0.34488(15) 0.0099(4) Uani 1 1 d . .
C7 C 0.6326(3) 0.3173(2) 0.41089(17) 0.0157(5) Uani 1 1 d . .
H7 H 0.7124 0.2748 0.4202 0.019 Uiso 1 1 calc R U
C11 C 0.2773(3) 0.50955(18) 0.35642(15) 0.0109(4) Uani 1 1 d . .
C12 C 0.1450(3) 0.52546(19) 0.40534(16) 0.0141(5) Uani 1 1 d . .
H12 H 0.1347 0.4969 0.4556 0.017 Uiso 1 1 calc R U
C13 C 0.0307(3) 0.58370(19) 0.37820(16) 0.0142(5) Uani 1 1 d . .
H13 H -0.0589 0.5931 0.4090 0.017 Uiso 1 1 calc R U
C14 C 0.0495(3) 0.62814(19) 0.30505(16) 0.0137(5) Uani 1 1 d . .
H14 H -0.0271 0.6670 0.2851 0.016 Uiso 1 1 calc R U
C15 C 0.1865(3) 0.61303(19) 0.26206(16) 0.0121(5) Uani 1 1 d . .
H15 H 0.2018 0.6453 0.2143 0.014 Uiso 1 1 calc R U
C16 C 0.5975(3) 0.72017(19) 0.31528(15) 0.0114(5) Uani 1 1 d . .
C17 C 0.6441(3) 0.82558(18) 0.37532(15) 0.0109(5) Uani 1 1 d . .
C18 C 0.5700(3) 0.91505(19) 0.36298(16) 0.0137(5) Uani 1 1 d . .
H18 H 0.4901 0.9085 0.3184 0.016 Uiso 1 1 calc R U
C19 C 0.6147(3) 1.0130(2) 0.41642(17) 0.0160(5) Uani 1 1 d . .
H19 H 0.5654 1.0724 0.4082 0.019 Uiso 1 1 calc R U
C22 C 0.7646(3) 0.83664(19) 0.44176(16) 0.0134(5) Uani 1 1 d . .
H22 H 0.8151 0.7776 0.4497 0.016 Uiso 1 1 calc R U
C23 C 0.4474(3) 0.32913(19) 0.08672(15) 0.0106(4) Uani 1 1 d . .
C24 C 0.3997(3) 0.22204(18) 0.03081(16) 0.0112(5) Uani 1 1 d . .
C26 C 0.2390(3) 0.0618(2) 0.00666(19) 0.0213(6) Uani 1 1 d . .
H26 H 0.1599 0.0219 0.0240 0.026 Uiso 1 1 calc R U
C27 C 0.3145(3) 0.0227(2) -0.07014(18) 0.0200(6) Uani 1 1 d . .
C28 C 0.4313(3) 0.0810(2) -0.09776(18) 0.0202(6) Uani 1 1 d . .
H28 H 0.4813 0.0531 -0.1494 0.024 Uiso 1 1 calc R U
C29 C 0.4730(3) 0.1814(2) -0.04753(17) 0.0165(5) Uani 1 1 d . .
H29 H 0.5502 0.2218 -0.0661 0.020 Uiso 1 1 calc R U
N3 N 0.2982(2) 0.55407(15) 0.28605(13) 0.0102(4) Uani 1 1 d . .
N2 N 0.5253(2) 0.43723(15) 0.32872(13) 0.0092(4) Uani 1 1 d . .
N1 N 0.7582(2) 0.42187(15) 0.21861(13) 0.0097(4) Uani 1 1 d . .
O1 O 0.66198(19) 0.63882(13) 0.33001(11) 0.0124(3) Uani 1 1 d . .
O2 O 0.49758(18) 0.71405(13) 0.25092(11) 0.0115(3) Uani 1 1 d . .
O4 O 0.55194(18) 0.38538(13) 0.06105(11) 0.0118(3) Uani 1 1 d . .
O3 O 0.38452(19) 0.36377(13) 0.15932(11) 0.0122(3) Uani 1 1 d . .
Br1 Br 0.79580(3) 1.15460(2) 0.55924(2) 0.01680(6) Uani 1 1 d . .
Br2 Br 0.25074(4) -0.11267(2) -0.14121(2) 0.03365(8) Uani 1 1 d . .
Br3 Br 1.20518(3) 1.04085(2) 0.25546(2) 0.02140(6) Uani 1 1 d . .
Yb1 Yb 0.53264(2) 0.52692(2) 0.19741(2) 0.00748(3) Uani 1 1 d . .

loop_
_atom_site_aniso_label
_atom_site_aniso_U_11
_atom_site_aniso_U_22
_atom_site_aniso_U_33
_atom_site_aniso_U_23
_atom_site_aniso_U_13
_atom_site_aniso_U_12
C4 0.0143(12) 0.0125(12) 0.0123(11) 0.0022(9) 0.0006(9) 0.0013(9)
C8 0.0193(13) 0.0222(14) 0.0168(13) 0.0115(11) 0.0043(10) 0.0019(11)
C9 0.0148(12) 0.0173(13) 0.0135(12) 0.0053(10) 0.0069(9) 0.0025(10)
C10 0.0120(11) 0.0112(11) 0.0078(10) 0.0000(9) 0.0009(8) -0.0027(9)
C20 0.0155(12) 0.0090(11) 0.0116(11) -0.0021(9) 0.0029(9) -0.0016(9)
C21 0.0130(12) 0.0148(12) 0.0134(12) 0.0009(9) -0.0016(9) -0.0015(9)
C25 0.0194(13) 0.0126(12) 0.0183(13) 0.0021(10) 0.0019(10) -0.0021(10)
C30 0.0102(11) 0.0121(11) 0.0124(11) 0.0061(9) -0.0008(9) 0.0012(9)
C31 0.0107(11) 0.0118(11) 0.0106(11) 0.0033(9) -0.0015(8) -0.0012(9)
C32 0.0129(11) 0.0154(12) 0.0150(12) 0.0037(10) 0.0048(9) -0.0007(9)
C33 0.0202(13) 0.0124(12) 0.0131(12) 0.0014(9) 0.0038(10) 0.0009(10)
C34 0.0157(12) 0.0111(12) 0.0169(12) 0.0025(10) -0.0036(9) -0.0045(9)
C35 0.0108(11) 0.0160(13) 0.0246(14) 0.0015(11) 0.0030(10) -0.0021(10)
C36 0.0133(12) 0.0150(12) 0.0174(12) 0.0012(10) 0.0031(9) -0.0010(10)
O5 0.0119(8) 0.0119(8) 0.0150(8) 0.0031(7) 0.0041(7) -0.0022(7)
O6 0.0144(9) 0.0171(9) 0.0121(8) 0.0004(7) 0.0031(7) -0.0038(7)
OW1 0.0120(8) 0.0117(9) 0.0082(8) 0.0001(7) -0.0008(7) -0.0028(7)
C1 0.0139(11) 0.0111(11) 0.0100(11) 0.0013(9) 0.0015(9) -0.0015(9)
C2 0.0125(11) 0.0123(12) 0.0153(12) -0.0005(9) 0.0037(9) -0.0008(9)
C3 0.0116(11) 0.0125(12) 0.0169(12) 0.0010(10) -0.0004(9) 0.0014(9)
C5 0.0085(10) 0.0067(11) 0.0107(11) -0.0017(8) 0.0000(8) -0.0018(8)
C6 0.0100(11) 0.0094(11) 0.0086(10) -0.0011(8) 0.0011(8) -0.0024(9)
C7 0.0151(12) 0.0176(13) 0.0159(12) 0.0063(10) 0.0016(10) 0.0034(10)
C11 0.0129(11) 0.0098(11) 0.0085(11) -0.0006(9) 0.0007(9) -0.0018(9)
C12 0.0162(12) 0.0131(12) 0.0126(11) 0.0016(9) 0.0050(9) -0.0004(9)
C13 0.0115(11) 0.0138(12) 0.0164(12) 0.0001(10) 0.0061(9) 0.0011(9)
C14 0.0122(11) 0.0115(12) 0.0155(12) -0.0010(9) -0.0001(9) 0.0016(9)
C15 0.0143(11) 0.0107(11) 0.0107(11) 0.0016(9) 0.0006(9) -0.0006(9)
C16 0.0125(11) 0.0118(12) 0.0090(11) -0.0005(9) 0.0055(9) -0.0034(9)
C17 0.0116(11) 0.0109(11) 0.0083(11) -0.0020(9) 0.0034(8) -0.0014(9)
C18 0.0132(11) 0.0154(12) 0.0111(11) 0.0014(9) -0.0028(9) -0.0017(9)
C19 0.0158(12) 0.0129(12) 0.0189(13) 0.0029(10) -0.0008(10) 0.0031(10)
C22 0.0148(12) 0.0109(12) 0.0144(12) 0.0024(9) 0.0015(9) 0.0019(9)
C23 0.0107(11) 0.0114(11) 0.0092(11) 0.0021(9) -0.0027(8) 0.0014(9)
C24 0.0121(11) 0.0074(11) 0.0129(11) 0.0002(9) -0.0030(9) 0.0009(9)
C26 0.0227(14) 0.0136(13) 0.0268(15) 0.0057(11) -0.0042(11) -0.0064(11)
C27 0.0260(14) 0.0068(12) 0.0226(14) -0.0036(10) -0.0109(11) 0.0006(10)
C28 0.0232(14) 0.0147(13) 0.0187(13) -0.0049(10) -0.0005(11) 0.0039(11)
C29 0.0143(12) 0.0163(13) 0.0165(12) -0.0016(10) 0.0014(10) -0.0003(10)
N3 0.0109(9) 0.0092(9) 0.0095(9) 0.0005(7) 0.0001(7) -0.0014(7)
N2 0.0095(9) 0.0086(9) 0.0087(9) 0.0003(7) 0.0002(7) -0.0021(7)
N1 0.0094(9) 0.0090(9) 0.0096(9) 0.0001(7) 0.0010(7) -0.0006(7)
O1 0.0146(8) 0.0100(8) 0.0116(8) 0.0008(6) 0.0008(6) -0.0004(7)
O2 0.0111(8) 0.0108(8) 0.0110(8) -0.0005(6) 0.0003(6) -0.0022(6)
O4 0.0124(8) 0.0117(8) 0.0108(8) 0.0019(6) 0.0010(6) -0.0036(6)
O3 0.0144(8) 0.0113(8) 0.0097(8) -0.0006(6) 0.0018(6) -0.0011(7)
Br1 0.01886(12) 0.00958(12) 0.01848(13) -0.00276(9) -0.00402(10) -0.00017(9)
Br2 0.04630(19) 0.01111(13) 0.03599(17) -0.00515(12) -0.01629(14) -0.00286(13)
Br3 0.02320(14) 0.01584(13) 0.02247(14) 0.00108(10) -0.00275(11) -0.00668(10)
Yb1 0.00795(5) 0.00734(5) 0.00649(5) 0.00033(3) 0.00092(3) -0.00128(3)

loop_
_atom_type_symbol
_atom_type_description
_atom_type_scat_dispersion_real
_atom_type_scat_dispersion_imag
_atom_type_scat_source
C C 0.0033 0.0016 'International Tables Vol C Tables 4.2.6.8 and 6.1.1.4'
H H 0.0000 0.0000 'International Tables Vol C Tables 4.2.6.8 and 6.1.1.4'
N N 0.0061 0.0033 'International Tables Vol C Tables 4.2.6.8 and 6.1.1.4'
O O 0.0106 0.0060 'International Tables Vol C Tables 4.2.6.8 and 6.1.1.4'
Br Br -0.2901 2.4595 'International Tables Vol C Tables 4.2.6.8 and 6.1.1.4'
Yb Yb -0.3850 5.5486 'International Tables Vol C Tables 4.2.6.8 and 6.1.1.4'

loop_
_geom_angle_atom_site_label_1
_geom_angle_atom_site_label_2
_geom_angle_atom_site_label_3
_geom_angle
C3 C4 C5 119.0(2)
C3 C4 H4 120.5
C5 C4 H4 120.5
C9 C8 C7 118.9(2)
C9 C8 H8 120.5
C7 C8 H8 120.5
C8 C9 C10 119.6(2)
C8 C9 H9 120.2
C10 C9 H9 120.2
N2 C10 C9 121.4(2)
N2 C10 C11 116.5(2)
C9 C10 C11 122.1(2)
C21 C20 C19 121.6(2)
C21 C20 Br1 118.44(18)
C19 C20 Br1 119.96(19)
C22 C21 C20 118.6(2)
C22 C21 H21 120.7
C20 C21 H21 120.7
C26 C25 C24 120.8(2)
C26 C25 H25 119.6
C24 C25 H25 119.6
O6 C30 O5 125.1(2)
O6 C30 C31 117.8(2)
O5 C30 C31 117.0(2)
C36 C31 C32 119.0(2)
C36 C31 C30 121.1(2)
C32 C31 C30 119.9(2)
C33 C32 C31 121.3(2)
C33 C32 H32 119.3
C31 C32 H32 119.3
C34 C33 C32 118.4(2)
C34 C33 H33 120.8
C32 C33 H33 120.8
C35 C34 C33 121.5(2)
C35 C34 Br3 118.84(18)
C33 C34 Br3 119.63(19)
C34 C35 C36 119.3(2)
C34 C35 H35 120.4
C36 C35 H35 120.4
C35 C36 C31 120.4(2)
C35 C36 H36 119.8
C31 C36 H36 119.8
C30 O5 Yb1 168.54(16)
Yb1 OW1 HW1A 116(2)
Yb1 OW1 HW1B 120(3)
HW1A OW1 HW1B 101(3)
N1 C1 C2 123.5(2)
N1 C1 H1 118.3
C2 C1 H1 118.3
C3 C2 C1 118.2(2)
C3 C2 H2 120.9
C1 C2 H2 120.9
C2 C3 C4 119.4(2)
C2 C3 H3 120.3
C4 C3 H3 120.3
N1 C5 C4 122.0(2)
N1 C5 C6 115.9(2)
C4 C5 C6 122.2(2)
N2 C6 C7 122.0(2)
N2 C6 C5 116.6(2)
C7 C6 C5 121.4(2)
C8 C7 C6 119.3(2)
C8 C7 H7 120.4
C6 C7 H7 120.4
N3 C11 C12 121.4(2)
N3 C11 C10 116.2(2)
C12 C11 C10 122.3(2)
C13 C12 C11 119.3(2)
C13 C12 H12 120.3
C11 C12 H12 120.3
C12 C13 C14 119.7(2)
C12 C13 H13 120.2
C14 C13 H13 120.2
C13 C14 C15 117.9(2)
C13 C14 H14 121.0
C15 C14 H14 121.0
N3 C15 C14 123.3(2)
N3 C15 H15 118.3
C14 C15 H15 118.3
O2 C16 O1 121.6(2)
O2 C16 C17 119.3(2)
O1 C16 C17 119.1(2)
O2 C16 Yb1 61.61(12)
O1 C16 Yb1 60.09(12)
C17 C16 Yb1 175.47(16)
C22 C17 C18 119.1(2)
C22 C17 C16 120.8(2)
C18 C17 C16 120.1(2)
C19 C18 C17 120.6(2)
C19 C18 H18 119.7
C17 C18 H18 119.7
C18 C19 C20 119.0(2)
C18 C19 H19 120.5
C20 C19 H19 120.5
C21 C22 C17 121.1(2)
C21 C22 H22 119.4
C17 C22 H22 119.4
O3 C23 O4 120.0(2)
O3 C23 C24 120.0(2)
O4 C23 C24 119.9(2)
O3 C23 Yb1 57.89(12)
O4 C23 Yb1 62.16(12)
C24 C23 Yb1 177.71(17)
C25 C24 C29 119.4(2)
C25 C24 C23 120.1(2)
C29 C24 C23 120.4(2)
C27 C26 C25 118.8(2)
C27 C26 H26 120.6
C25 C26 H26 120.6
C26 C27 C28 121.7(2)
C26 C27 Br2 118.8(2)
C28 C27 Br2 119.5(2)
C27 C28 C29 119.2(2)
C27 C28 H28 120.4
C29 C28 H28 120.4
C28 C29 C24 120.2(2)
C28 C29 H29 119.9
C24 C29 H29 119.9
C11 N3 C15 118.2(2)
C11 N3 Yb1 122.17(15)
C15 N3 Yb1 119.63(15)
C6 N2 C10 118.9(2)
C6 N2 Yb1 120.23(14)
C10 N2 Yb1 120.58(15)
C1 N1 C5 117.9(2)
C1 N1 Yb1 119.82(15)
C5 N1 Yb1 122.25(15)
C16 O1 Yb1 92.46(14)
C16 O2 Yb1 91.37(14)
C23 O4 Yb1 90.70(13)
C23 O3 Yb1 95.42(14)
O5 Yb1 OW1 83.66(6)
O5 Yb1 O3 134.74(6)
OW1 Yb1 O3 81.05(6)
O5 Yb1 O1 82.56(6)
OW1 Yb1 O1 130.65(6)
O3 Yb1 O1 137.61(6)
O5 Yb1 O2 75.03(6)
OW1 Yb1 O2 76.23(6)
O3 Yb1 O2 139.85(6)
O1 Yb1 O2 54.44(6)
O5 Yb1 O4 81.09(6)
OW1 Yb1 O4 74.89(6)
O3 Yb1 O4 53.83(5)
O1 Yb1 O4 147.56(5)
O2 Yb1 O4 144.16(5)
O5 Yb1 N1 81.41(6)
OW1 Yb1 N1 143.64(6)
O3 Yb1 N1 86.32(6)
O1 Yb1 N1 79.83(6)
O2 Yb1 N1 130.31(6)
O4 Yb1 N1 70.16(6)
O5 Yb1 N3 143.55(6)
OW1 Yb1 N3 79.70(6)
O3 Yb1 N3 74.07(6)
O1 Yb1 N3 84.10(6)
O2 Yb1 N3 69.61(6)
O4 Yb1 N3 124.43(6)
N1 Yb1 N3 129.05(6)
O5 Yb1 N2 139.22(6)
OW1 Yb1 N2 137.12(6)
O3 Yb1 N2 67.71(6)
O1 Yb1 N2 70.13(6)
O2 Yb1 N2 109.43(6)
O4 Yb1 N2 106.14(6)
N1 Yb1 N2 64.75(6)
N3 Yb1 N2 64.31(6)
O5 Yb1 C16 76.35(6)
OW1 Yb1 C16 103.19(7)
O3 Yb1 C16 148.72(6)
O1 Yb1 C16 27.46(6)
O2 Yb1 C16 27.02(6)
O4 Yb1 C16 157.42(6)
N1 Yb1 C16 105.16(7)
N3 Yb1 C16 76.24(6)
N2 Yb1 C16 90.63(7)
O5 Yb1 C23 108.18(6)
OW1 Yb1 C23 76.77(6)
O3 Yb1 C23 26.69(6)
O1 Yb1 C23 152.25(6)
O2 Yb1 C23 152.24(6)
O4 Yb1 C23 27.15(6)
N1 Yb1 C23 76.76(6)
N3 Yb1 C23 99.26(6)
N2 Yb1 C23 86.41(6)
C16 Yb1 C23 175.39(6)
O5 Yb1 HW1B 92.6(7)
OW1 Yb1 HW1B 13.5(7)
O3 Yb1 HW1B 67.7(7)
O1 Yb1 HW1B 142.4(7)
O2 Yb1 HW1B 88.2(7)
O4 Yb1 HW1B 66.4(7)
N1 Yb1 HW1B 136.5(7)
N3 Yb1 HW1B 77.9(7)
N2 Yb1 HW1B 127.4(7)
C16 Yb1 HW1B 115.2(7)
C23 Yb1 HW1B 64.3(7)

loop_
_geom_bond_atom_site_label_1
_geom_bond_atom_site_label_2
_geom_bond_distance
C4 C3 1.390(3)
C4 C5 1.394(3)
C4 H4 0.9300
C8 C9 1.376(3)
C8 C7 1.381(3)
C8 H8 0.9300
C9 C10 1.401(3)
C9 H9 0.9300
C10 N2 1.349(3)
C10 C11 1.481(3)
C20 C21 1.385(3)
C20 C19 1.394(3)
C20 Br1 1.900(2)
C21 C22 1.385(3)
C21 H21 0.9300
C25 C26 1.384(3)
C25 C24 1.389(3)
C25 H25 0.9300
C30 O6 1.246(3)
C30 O5 1.277(3)
C30 C31 1.509(3)
C31 C36 1.390(3)
C31 C32 1.391(3)
C32 C33 1.385(3)
C32 H32 0.9300
C33 C34 1.384(3)
C33 H33 0.9300
C34 C35 1.382(3)
C34 Br3 1.906(2)
C35 C36 1.387(3)
C35 H35 0.9300
C36 H36 0.9300
O5 Yb1 2.2403(16)
OW1 Yb1 2.3037(17)
OW1 HW1A 0.87(4)
OW1 HW1B 0.74(3)
C1 N1 1.342(3)
C1 C2 1.390(3)
C1 H1 0.9300
C2 C3 1.377(3)
C2 H2 0.9300
C3 H3 0.9300
C5 N1 1.349(3)
C5 C6 1.492(3)
C6 N2 1.345(3)
C6 C7 1.394(3)
C7 H7 0.9300
C11 N3 1.344(3)
C11 C12 1.403(3)
C12 C13 1.374(3)
C12 H12 0.9300
C13 C14 1.379(3)
C13 H13 0.9300
C14 C15 1.391(3)
C14 H14 0.9300
C15 N3 1.346(3)
C15 H15 0.9300
C16 O2 1.258(3)
C16 O1 1.277(3)
C16 C17 1.499(3)
C16 Yb1 2.768(2)
C17 C22 1.392(3)
C17 C18 1.399(3)
C18 C19 1.382(3)
C18 H18 0.9300
C19 H19 0.9300
C22 H22 0.9300
C23 O3 1.262(3)
C23 O4 1.276(3)
C23 C24 1.494(3)
C23 Yb1 2.797(2)
C24 C29 1.394(3)
C26 C27 1.382(4)
C26 H26 0.9300
C27 C28 1.382(4)
C27 Br2 1.898(2)
C28 C29 1.385(3)
C28 H28 0.9300
C29 H29 0.9300
N3 Yb1 2.5012(19)
N2 Yb1 2.5328(19)
N1 Yb1 2.4836(19)
O1 Yb1 2.4011(16)
O2 Yb1 2.4354(16)
O4 Yb1 2.4733(16)
O3 Yb1 2.3798(16)
Yb1 HW1B 2.75(3)
